data_4107459
loop_
_publ_author_name
'Ravi P. Singh'
'Keith Bartelson'
'Yi Wang'
'Heng Su'
'Xiaojie Lu'
'Li Deng'

_publ_section_title
;
 Enantioselective Diels-Alder Reaction of Simple \a,\b-Unsaturated Ketones
 with a Cinchona Alkaloid Catalyst
;
_journal_name_full 'Journal of the American Chemical Society'
_journal_page_first 2422
_journal_page_last 2423
_journal_paper_doi 10.1021/ja078251w
_journal_volume 130
_journal_year 2008
_chemical_absolute_configuration ad
_chemical_formula_moiety 'C15 H13 Br1 O4'
_chemical_formula_sum 'C15 H13 Br O4'
_chemical_formula_weight 337.17
_space_group_IT_number 4
_symmetry_cell_setting monoclinic
_symmetry_space_group_name_Hall 'P 2yb'
_symmetry_space_group_name_H-M 'P 1 21 1'
_atom_sites_solution_hydrogens geom
_atom_sites_solution_primary direct
_audit_creation_date 07-08-17
_audit_creation_method CRYSTALS_ver_12.85
_cell_angle_alpha 90
_cell_angle_beta 107.703(4)
_cell_angle_gamma 90
_cell_formula_units_Z 4
_cell_length_a 10.4903(7)
_cell_length_b 10.5136(7)
_cell_length_c 12.9337(8)
_cell_measurement_reflns_used 4353
_cell_measurement_temperature 120
_cell_measurement_theta_max 28
_cell_measurement_theta_min 3
_cell_volume 1358.92(16)
_computing_cell_refinement 'SAINT (Siemens ,1995)'
_computing_data_collection 'SMART (Siemens, 1993)'
_computing_data_reduction 'SAINT (Siemens ,1995)'
_computing_molecular_graphics 'CAMERON (Watkin et al., 1996)'
_computing_publication_material 'CRYSTALS (Betteridge et al., 2003)'
_computing_structure_refinement 'CRYSTALS (Betteridge et al., 2003)'
_computing_structure_solution 'SIR92 (Altomare et al., 1994)'
_diffrn_ambient_temperature 120
_diffrn_measured_fraction_theta_full 0.996
_diffrn_measured_fraction_theta_max 0.993
_diffrn_measurement_device 'Bruker KappaCCD ApexII'
_diffrn_measurement_device_type Area
_diffrn_measurement_method '\f & \w scans'
_diffrn_radiation_monochromator graphite
_diffrn_radiation_type 'Mo K\a'
_diffrn_radiation_wavelength 0.71073
_diffrn_reflns_av_R_equivalents 0.089
_diffrn_reflns_limit_h_max 13
_diffrn_reflns_limit_h_min -13
_diffrn_reflns_limit_k_max 12
_diffrn_reflns_limit_k_min -14
_diffrn_reflns_limit_l_max 17
_diffrn_reflns_limit_l_min -16
_diffrn_reflns_number 21386
_diffrn_reflns_theta_full 27.447
_diffrn_reflns_theta_max 28.296
_diffrn_reflns_theta_min 2.038
_diffrn_standards_number 0
_exptl_absorpt_coefficient_mu 3.035
_exptl_absorpt_correction_T_max 0.70
_exptl_absorpt_correction_T_min 0.48
_exptl_absorpt_correction_type multi-scan
_exptl_absorpt_process_details 'DENZO/SCALEPACK (Otwinowski & Minor, 1997)'
_exptl_crystal_colour colorless
_exptl_crystal_density_diffrn 1.648
_exptl_crystal_description prism
_exptl_crystal_F_000 680
_exptl_crystal_size_max 0.25
_exptl_crystal_size_mid 0.24
_exptl_crystal_size_min 0.12
_refine_diff_density_max 1.10
_refine_diff_density_min -1.19
_refine_ls_abs_structure_details 'Flack (1983), 2691 Friedel-pairs'
_refine_ls_abs_structure_Flack 0.061(11)
_refine_ls_extinction_method none
_refine_ls_goodness_of_fit_ref 1.0657
_refine_ls_hydrogen_treatment mixed
_refine_ls_matrix_type full
_refine_ls_number_parameters 365
_refine_ls_number_reflns 6204
_refine_ls_number_restraints 1
_refine_ls_R_factor_all 0.0557
_refine_ls_R_factor_gt 0.0424
_refine_ls_shift/su_max 0.000546
_refine_ls_structure_factor_coef Fsqd
_refine_ls_weighting_details
;
 Method, part 1, Chebychev polynomial, (Watkin, 1994, Prince, 1982) 
 [weight] = 1.0/[A~0~*T~0~(x)+A~1~*T~1~(x) ... +A~n-1~]*T~n-1~(x)] 
 where A~i~ are the Chebychev coefficients listed below and x= Fcalc/Fmax 
 Method = Robust Weighting (Prince, 1982) 
 W = [weight] * [1-(deltaF/6*sigmaF)^2^]^2^ 
 A~i~ are: 
 22.0 24.1 8.36 2.08 
;
_refine_ls_weighting_scheme calc
_refine_ls_wR_factor_all 0.0852
_refine_ls_wR_factor_gt 0.0778
_refine_ls_wR_factor_ref 0.0852
_reflns_limit_h_max 13
_reflns_limit_h_min -13
_reflns_limit_k_max 12
_reflns_limit_k_min -14
_reflns_limit_l_max 17
_reflns_limit_l_min 0
_reflns_number_gt 4787
_reflns_number_total 6221
_reflns_threshold_expression I>2.0\s(I)
_oxford_diffrn_Wilson_B_factor 1.77
_oxford_diffrn_Wilson_scale 3.34
_oxford_refine_ls_r_factor_ref 0.0557
_oxford_refine_ls_scale 0.5732(6)
_oxford_reflns_number_all 6204
_oxford_reflns_threshold_expression_ref I>-10.0\s(I)
_oxford_structure_analysis_title 'RPS_I_47_L_0m in P2(1)'
_cod_data_source_file ja078251w-file003.cif
_cod_data_source_block global
_cod_original_sg_symbol_H-M 'P 1 21 1 '
_cod_original_formula_sum 'C15 H13 Br1 O4'
_cod_database_code 4107459

loop_
_symmetry_equiv_pos_as_xyz
x,y,z
-x,y+1/2,-z

loop_
_atom_site_label
_atom_site_type_symbol
_atom_site_fract_x
_atom_site_fract_y
_atom_site_fract_z
_atom_site_U_iso_or_equiv
_atom_site_occupancy
_atom_site_adp_type
_atom_site_refinement_flags_posn
Br1 Br 0.62324(6) 0.68520(9) 0.73186(4) 0.0281 1.0000 Uani .
Br11 Br 0.92168(5) 0.32196(9) -0.24222(4) 0.0281 1.0000 Uani .
O1 O 0.6161(4) 0.6587(4) 0.0110(3) 0.0231 1.0000 Uani .
O2 O 0.5156(4) 0.9447(3) 0.1206(3) 0.0200 1.0000 Uani .
O3 O 0.4949(4) 0.8944(4) -0.0513(3) 0.0211 1.0000 Uani .
O4 O 0.3345(4) 0.6499(4) -0.0137(3) 0.0228 1.0000 Uani .
O101 O 1.0876(4) 0.2765(3) 0.5061(3) 0.0197 1.0000 Uani .
O102 O 0.7534(3) 0.3457(4) 0.3348(3) 0.0231 1.0000 Uani .
O103 O 0.8457(4) 0.3750(4) 0.5119(3) 0.0262 1.0000 Uani .
O104 O 0.9937(4) 0.5749(4) 0.3910(3) 0.0277 1.0000 Uani .
C1 C 0.5048(5) 0.6759(6) 0.1557(4) 0.0165 1.0000 Uani .
C2 C 0.4833(5) 0.7776(5) 0.2365(4) 0.0172 1.0000 Uani .
C3 C 0.5704(6) 0.8929(5) 0.2311(4) 0.0212 1.0000 Uani .
C4 C 0.7114(5) 0.8528(5) 0.2488(4) 0.0224 1.0000 Uani .
C5 C 0.7223(5) 0.7714(5) 0.1735(4) 0.0228 1.0000 Uani .
C6 C 0.5911(5) 0.7371(5) 0.0896(4) 0.0177 1.0000 Uani .
C7 C 0.5287(5) 0.8629(5) 0.0433(4) 0.0177 1.0000 Uani .
C8 C 0.3715(5) 0.6263(5) 0.0826(4) 0.0176 1.0000 Uani .
C9 C 0.2898(5) 0.5467(6) 0.1364(4) 0.0248 1.0000 Uani .
C10 C 0.5131(5) 0.7381(5) 0.3562(4) 0.0165 1.0000 Uani .
C11 C 0.6089(5) 0.6501(5) 0.4068(4) 0.0203 1.0000 Uani .
C12 C 0.6423(5) 0.6313(5) 0.5197(4) 0.0211 1.0000 Uani .
C13 C 0.5760(5) 0.7008(6) 0.5775(4) 0.0204 1.0000 Uani .
C14 C 0.4763(5) 0.7862(5) 0.5274(4) 0.0214 1.0000 Uani .
C15 C 0.4461(5) 0.8045(6) 0.4173(4) 0.0204 1.0000 Uani .
C101 C 1.0214(5) 0.3699(5) 0.3268(4) 0.0144 1.0000 Uani .
C102 C 0.8976(5) 0.3870(5) 0.2266(3) 0.0152 1.0000 Uani .
C103 C 0.7876(5) 0.2964(5) 0.2392(4) 0.0169 1.0000 Uani .
C104 C 0.8377(5) 0.1645(6) 0.2623(4) 0.0211 1.0000 Uani .
C105 C 0.9408(5) 0.1554(5) 0.3520(4) 0.0218 1.0000 Uani .
C106 C 0.9822(5) 0.2809(5) 0.4094(4) 0.0148 1.0000 Uani .
C107 C 0.8572(5) 0.3386(6) 0.4268(4) 0.0186 1.0000 Uani .
C108 C 1.0734(6) 0.4948(5) 0.3834(4) 0.0202 1.0000 Uani .
C109 C 1.2202(6) 0.5118(6) 0.4319(4) 0.0301 1.0000 Uani .
C110 C 0.9172(5) 0.3710(5) 0.1160(4) 0.0145 1.0000 Uani .
C111 C 0.8405(5) 0.4473(5) 0.0320(4) 0.0190 1.0000 Uani .
C112 C 0.8441(5) 0.4321(5) -0.0731(4) 0.0210 1.0000 Uani .
C113 C 0.9252(5) 0.3418(6) -0.0949(4) 0.0202 1.0000 Uani .
C114 C 1.0058(6) 0.2654(6) -0.0144(4) 0.0263 1.0000 Uani .
C115 C 0.9988(5) 0.2794(6) 0.0920(4) 0.0231 1.0000 Uani .
H1 H 0.539(5) 0.639(5) -0.026(4) 0.010(14) 1.0000 Uiso .
H11 H 0.5530 0.6065 0.1962 0.0190 1.0000 Uiso R
H21 H 0.3924 0.8036 0.2109 0.0206 1.0000 Uiso R
H31 H 0.5659 0.9548 0.2833 0.0253 1.0000 Uiso R
H41 H 0.7848 0.8813 0.3074 0.0255 1.0000 Uiso R
H51 H 0.8059 0.7377 0.1725 0.0277 1.0000 Uiso R
H91 H 0.1974 0.5570 0.0986 0.0295 1.0000 Uiso R
H92 H 0.3138 0.4598 0.1349 0.0295 1.0000 Uiso R
H93 H 0.3069 0.5734 0.2095 0.0295 1.0000 Uiso R
H111 H 0.6530 0.6018 0.3658 0.0267 1.0000 Uiso R
H121 H 0.7097 0.5719 0.5550 0.0248 1.0000 Uiso R
H141 H 0.4294 0.8317 0.5680 0.0281 1.0000 Uiso R
H151 H 0.3780 0.8635 0.3825 0.0242 1.0000 Uiso R
H1011 H 1.0907 0.3305 0.3051 0.0184 1.0000 Uiso R
H1021 H 0.8665 0.4715 0.2293 0.0196 1.0000 Uiso R
H1031 H 0.7116 0.2992 0.1764 0.0202 1.0000 Uiso R
H1041 H 0.8008 0.0942 0.2169 0.0279 1.0000 Uiso R
H1051 H 0.9841 0.0773 0.3782 0.0254 1.0000 Uiso R
H1091 H 1.2411 0.5998 0.4329 0.0374 1.0000 Uiso R
H1092 H 1.2661 0.4672 0.3900 0.0374 1.0000 Uiso R
H1093 H 1.2470 0.4797 0.5039 0.0374 1.0000 Uiso R
H1111 H 0.7844 0.5107 0.0475 0.0233 1.0000 Uiso R
H1121 H 0.7909 0.4850 -0.1293 0.0240 1.0000 Uiso R
H1141 H 1.0633 0.2038 -0.0306 0.0312 1.0000 Uiso R
H1151 H 1.0525 0.2267 0.1482 0.0262 1.0000 Uiso R
H101 H 1.0631 0.2155 0.5374 0.0230 1.0000 Uiso R

loop_
_atom_site_aniso_label
_atom_site_aniso_U_11
_atom_site_aniso_U_22
_atom_site_aniso_U_33
_atom_site_aniso_U_23
_atom_site_aniso_U_13
_atom_site_aniso_U_12
Br1 0.0346(3) 0.0318(3) 0.0153(2) 0.0056(3) 0.0036(2) -0.0034(3)
Br11 0.0223(3) 0.0523(4) 0.0102(2) -0.0010(3) 0.00583(18) 0.0031(3)
O1 0.0205(19) 0.025(3) 0.0265(19) -0.0055(16) 0.0107(16) -0.0020(17)
O2 0.031(2) 0.013(2) 0.0163(18) 0.0031(14) 0.0080(15) 0.0045(16)
O3 0.032(2) 0.017(2) 0.0144(17) 0.0007(14) 0.0086(15) -0.0012(16)
O4 0.0220(19) 0.026(2) 0.0177(17) 0.0016(14) 0.0020(14) -0.0019(16)
O101 0.0273(19) 0.019(2) 0.0108(15) 0.0024(13) 0.0024(14) -0.0003(15)
O102 0.0226(18) 0.037(3) 0.0112(15) -0.0022(15) 0.0070(13) 0.0005(18)
O103 0.029(2) 0.036(3) 0.0155(18) -0.0001(16) 0.0102(16) 0.0007(18)
O104 0.044(3) 0.018(2) 0.0220(19) -0.0050(16) 0.0105(18) 0.0008(19)
C1 0.024(2) 0.007(2) 0.017(2) -0.003(2) 0.0035(18) -0.001(2)
C2 0.019(2) 0.019(3) 0.013(2) -0.0015(18) 0.0029(18) -0.001(2)
C3 0.032(3) 0.018(3) 0.012(2) 0.001(2) 0.003(2) 0.003(2)
C4 0.027(3) 0.022(3) 0.015(2) 0.004(2) 0.000(2) -0.006(2)
C5 0.015(2) 0.022(3) 0.030(3) 0.004(2) 0.005(2) -0.003(2)
C6 0.021(3) 0.016(3) 0.015(2) -0.003(2) 0.004(2) 0.000(2)
C7 0.016(2) 0.018(3) 0.019(2) -0.0010(18) 0.0061(18) -0.0054(19)
C8 0.018(2) 0.012(3) 0.024(3) 0.000(2) 0.010(2) 0.002(2)
C9 0.019(3) 0.030(3) 0.025(3) 0.002(2) 0.007(2) -0.004(2)
C10 0.016(2) 0.017(3) 0.014(2) -0.0008(19) 0.0016(19) -0.001(2)
C11 0.023(3) 0.017(3) 0.022(3) 0.0017(19) 0.007(2) 0.005(2)
C12 0.020(3) 0.022(3) 0.020(3) 0.007(2) 0.005(2) 0.003(2)
C13 0.022(3) 0.023(3) 0.014(2) 0.004(2) 0.0021(18) -0.009(2)
C14 0.020(2) 0.030(4) 0.015(2) 0.002(2) 0.0060(19) 0.003(2)
C15 0.017(2) 0.024(3) 0.019(2) -0.001(2) 0.0043(17) 0.002(2)
C101 0.020(2) 0.013(3) 0.011(2) 0.0010(17) 0.0063(18) 0.0014(19)
C102 0.019(2) 0.017(3) 0.010(2) -0.0010(18) 0.0049(17) 0.001(2)
C103 0.018(2) 0.020(3) 0.013(2) 0.0018(18) 0.0045(17) -0.001(2)
C104 0.027(3) 0.020(4) 0.017(2) -0.001(2) 0.007(2) -0.006(2)
C105 0.029(3) 0.016(3) 0.021(2) 0.0006(19) 0.010(2) -0.002(2)
C106 0.017(2) 0.014(3) 0.012(2) 0.0009(17) 0.0027(18) 0.0013(19)
C107 0.021(2) 0.022(3) 0.014(2) 0.004(2) 0.0066(17) -0.002(2)
C108 0.032(3) 0.018(3) 0.011(2) 0.0044(19) 0.008(2) -0.004(2)
C109 0.037(3) 0.035(4) 0.021(3) -0.004(2) 0.012(2) -0.016(3)
C110 0.018(2) 0.016(3) 0.011(2) 0.0016(17) 0.0054(18) 0.0004(19)
C111 0.025(3) 0.016(3) 0.017(2) 0.000(2) 0.007(2) 0.002(2)
C112 0.023(3) 0.023(3) 0.017(2) 0.002(2) 0.005(2) 0.003(2)
C113 0.021(2) 0.030(3) 0.011(2) -0.003(2) 0.0061(17) -0.004(2)
C114 0.025(3) 0.035(4) 0.019(3) -0.003(2) 0.006(2) 0.013(3)
C115 0.024(3) 0.031(3) 0.012(2) 0.004(2) 0.0011(19) 0.012(2)

loop_
_atom_type_symbol
_atom_type_scat_dispersion_real
_atom_type_scat_dispersion_imag
_atom_type_scat_Cromer_Mann_a1
_atom_type_scat_Cromer_Mann_b1
_atom_type_scat_Cromer_Mann_a2
_atom_type_scat_Cromer_Mann_b2
_atom_type_scat_Cromer_Mann_a3
_atom_type_scat_Cromer_Mann_b3
_atom_type_scat_Cromer_Mann_a4
_atom_type_scat_Cromer_Mann_b4
_atom_type_scat_Cromer_Mann_c
_atom_type_scat_source
C 0.0033 0.0016 2.3100 20.8439 1.0200 10.2075 1.5886 0.5687 0.8650 51.6512 0.2156 'International Tables Vol C 4.2.6.8 and 6.1.1.4'
H 0.0000 0.0000 0.4930 10.5109 0.3229 26.1257 0.1402 3.1424 0.0408 57.7998 0.0030 'International Tables Vol C 4.2.6.8 and 6.1.1.4'
O 0.0106 0.0060 3.0485 13.2771 2.2868 5.7011 1.5463 0.3239 0.8670 32.9089 0.2508 'International Tables Vol C 4.2.6.8 and 6.1.1.4'
Br -0.2901 2.4595 17.1789 2.1723 5.2358 16.5796 5.6377 0.2609 3.9851 41.4328 2.9557 'International Tables Vol C 4.2.6.8 and 6.1.1.4'

loop_
_geom_angle_atom_site_label_1
_geom_angle_atom_site_label_2
_geom_angle_atom_site_label_3
_geom_angle
_geom_angle_publ_flag
C6 O1 H1 102(4) no
C3 O2 C7 112.5(4) yes
C106 O101 H101 100.5 no
C103 O102 C107 112.4(4) yes
C2 C1 C6 108.1(4) yes
C2 C1 C8 111.1(4) yes
C6 C1 C8 112.2(4) yes
C2 C1 H11 108.6 no
C6 C1 H11 108.6 no
C8 C1 H11 108.2 no
C1 C2 C3 107.6(4) yes
C1 C2 C10 117.5(4) yes
C3 C2 C10 108.5(4) yes
C1 C2 H21 107.4 no
C3 C2 H21 107.9 no
C10 C2 H21 107.6 no
C2 C3 O2 105.9(4) yes
C2 C3 C4 110.4(4) yes
O2 C3 C4 109.3(4) yes
C2 C3 H31 110.5 no
O2 C3 H31 110.3 no
C4 C3 H31 110.3 no
C3 C4 C5 111.9(5) yes
C3 C4 H41 124.0 no
C5 C4 H41 124.1 no
C4 C5 C6 114.7(5) yes
C4 C5 H51 122.5 no
C6 C5 H51 122.8 no
C1 C6 C5 104.9(4) yes
C1 C6 O1 115.2(4) yes
C5 C6 O1 109.4(4) yes
C1 C6 C7 108.9(4) yes
C5 C6 C7 105.3(4) yes
O1 C6 C7 112.4(4) yes
C6 C7 O2 112.9(4) yes
C6 C7 O3 126.6(5) yes
O2 C7 O3 120.4(5) yes
C1 C8 O4 121.0(5) yes
C1 C8 C9 116.5(4) yes
O4 C8 C9 122.5(5) yes
C8 C9 H91 109.4 no
C8 C9 H92 109.5 no
H91 C9 H92 109.5 no
C8 C9 H93 109.5 no
H91 C9 H93 109.5 no
H92 C9 H93 109.5 no
C2 C10 C11 123.7(5) yes
C2 C10 C15 116.8(4) yes
C11 C10 C15 119.2(5) yes
C10 C11 C12 120.3(5) yes
C10 C11 H111 120.2 no
C12 C11 H111 119.6 no
C11 C12 C13 118.7(5) yes
C11 C12 H121 120.4 no
C13 C12 H121 120.8 no
Br1 C13 C12 120.6(4) yes
Br1 C13 C14 117.7(4) yes
C12 C13 C14 121.8(5) yes
C13 C14 C15 118.7(5) yes
C13 C14 H141 120.9 no
C15 C14 H141 120.4 no
C10 C15 C14 121.3(5) yes
C10 C15 H151 119.6 no
C14 C15 H151 119.1 no
C102 C101 C106 108.3(4) yes
C102 C101 C108 113.0(4) yes
C106 C101 C108 108.5(4) yes
C102 C101 H1011 109.1 no
C106 C101 H1011 108.9 no
C108 C101 H1011 108.9 no
C101 C102 C103 107.8(4) yes
C101 C102 C110 117.3(4) yes
C103 C102 C110 110.6(4) yes
C101 C102 H1021 106.8 no
C103 C102 H1021 107.3 no
C110 C102 H1021 106.6 no
C102 C103 O102 104.5(4) yes
C102 C103 C104 111.7(4) yes
O102 C103 C104 108.7(4) yes
C102 C103 H1031 110.6 no
O102 C103 H1031 110.4 no
C104 C103 H1031 110.8 no
C103 C104 C105 112.8(5) yes
C103 C104 H1041 123.5 no
C105 C104 H1041 123.7 no
C104 C105 C106 113.8(5) yes
C104 C105 H1051 123.2 no
C106 C105 H1051 123.0 no
C101 C106 C105 106.4(4) yes
C101 C106 O101 109.2(4) yes
C105 C106 O101 116.3(4) yes
C101 C106 C107 106.2(4) yes
C105 C106 C107 106.8(4) yes
O101 C106 C107 111.4(4) yes
C106 C107 O102 113.1(4) yes
C106 C107 O103 126.2(4) yes
O102 C107 O103 120.7(5) yes
C101 C108 O104 118.9(5) yes
C101 C108 C109 118.7(5) yes
O104 C108 C109 122.3(5) yes
C108 C109 H1091 109.2 no
C108 C109 H1092 109.9 no
H1091 C109 H1092 109.5 no
C108 C109 H1093 109.3 no
H1091 C109 H1093 109.5 no
H1092 C109 H1093 109.5 no
C102 C110 C111 117.4(4) yes
C102 C110 C115 124.0(4) yes
C111 C110 C115 118.4(4) yes
C110 C111 C112 121.3(5) yes
C110 C111 H1111 119.2 no
C112 C111 H1111 119.5 no
C111 C112 C113 119.4(5) yes
C111 C112 H1121 120.1 no
C113 C112 H1121 120.6 no
Br11 C113 C112 117.4(4) yes
Br11 C113 C114 120.7(4) yes
C112 C113 C114 121.9(5) yes
C113 C114 C115 118.3(5) yes
C113 C114 H1141 120.9 no
C115 C114 H1141 120.8 no
C114 C115 C110 120.8(5) yes
C114 C115 H1151 119.4 no
C110 C115 H1151 119.8 no

loop_
_geom_bond_atom_site_label_1
_geom_bond_atom_site_label_2
_geom_bond_distance
_geom_bond_publ_flag
Br1 C13 1.912(5) yes
Br11 C113 1.906(4) yes
O1 C6 1.394(6) yes
O1 H1 0.83(5) no
O2 C3 1.473(6) yes
O2 C7 1.358(6) yes
O3 C7 1.211(6) yes
O4 C8 1.212(6) yes
O101 C106 1.396(5) yes
O101 H101 0.840 no
O102 C103 1.482(5) yes
O102 C107 1.349(6) yes
O103 C107 1.205(6) yes
O104 C108 1.211(7) yes
C1 C2 1.558(7) yes
C1 C6 1.561(7) yes
C1 C8 1.523(7) yes
C1 H11 0.950 no
C2 C3 1.531(7) yes
C2 C10 1.541(7) yes
C2 H21 0.950 no
C3 C4 1.487(8) yes
C3 H31 0.950 no
C4 C5 1.326(8) yes
C4 H41 0.950 no
C5 C6 1.514(7) yes
C5 H51 0.950 no
C6 C7 1.516(7) yes
C8 C9 1.510(7) yes
C9 H91 0.950 no
C9 H92 0.950 no
C9 H93 0.950 no
C10 C11 1.376(7) yes
C10 C15 1.395(7) yes
C11 C12 1.407(7) yes
C11 H111 0.950 no
C12 C13 1.377(7) yes
C12 H121 0.950 no
C13 C14 1.381(7) yes
C14 C15 1.375(7) yes
C14 H141 0.950 no
C15 H151 0.950 no
C101 C102 1.541(6) yes
C101 C106 1.567(7) yes
C101 C108 1.522(7) yes
C101 H1011 0.950 no
C102 C103 1.542(7) yes
C102 C110 1.515(6) yes
C102 H1021 0.950 no
C103 C104 1.481(8) yes
C103 H1031 0.950 no
C104 C105 1.328(7) yes
C104 H1041 0.950 no
C105 C106 1.511(7) yes
C105 H1051 0.950 no
C106 C107 1.522(7) yes
C108 C109 1.486(8) yes
C109 H1091 0.950 no
C109 H1092 0.950 no
C109 H1093 0.950 no
C110 C111 1.393(7) yes
C110 C115 1.385(7) yes
C111 C112 1.381(7) yes
C111 H1111 0.950 no
C112 C113 1.361(7) yes
C112 H1121 0.950 no
C113 C114 1.381(7) yes
C114 C115 1.409(7) yes
C114 H1141 0.950 no
C115 H1151 0.950 no
